data_2006597
loop_
_publ_author_name
'Ng, Seik Weng'
'Othman, A. Hamid'

_publ_section_title
;
 Silver Acetate--Triphenylphosphine Complexes.
 Acetatobis(triphenylphosphine)silver(I) and its Sesquihydrate, and
 Bis[acetato(triphenylphosphine)silver(I)] Hydrate and its Hemihydrate
;
_journal_issue 10
_journal_name_full 'Acta Crystallographica Section C'
_journal_page_first 1396
_journal_page_last 1400
_journal_paper_doi 10.1107/S0108270197006690
_journal_volume 53
_journal_year 1997
_chemical_formula_iupac '[Ag(C~2~H~3~O~2~)(C~18~H~15~P)~2~]'
_chemical_formula_moiety '[(C~18~H~15~P)~2~(C~2~H~3~O~2~)Ag]'
_chemical_formula_sum 'C38 H33 Ag O2 P2'
_chemical_formula_weight 691.45
_chemical_name_systematic
;
 Acetatobis(triphenylphosphine)silver(I)
;
_space_group_IT_number 2
_symmetry_cell_setting triclinic
_symmetry_space_group_name_Hall '-P 1'
_symmetry_space_group_name_H-M 'P -1'
_audit_creation_method SHELXL
_cell_angle_alpha 92.048(8)
_cell_angle_beta 90.670(10)
_cell_angle_gamma 100.186(9)
_cell_formula_units_Z 4
_cell_length_a 10.0780(10)
_cell_length_b 13.7748(9)
_cell_length_c 24.167(3)
_cell_measurement_reflns_used 25
_cell_measurement_temperature 298(2)
_cell_measurement_theta_max 15.0
_cell_measurement_theta_min 14.5
_cell_volume 3299.4(6)
_computing_cell_refinement 'CAD-4 VAX/PC'
_computing_data_collection 'CAD-4 VAX/PC (Enraf-Nonius, 1988)'
_computing_data_reduction 'Xtal3.0 (Hall & Stewart, 1990)'
_computing_molecular_graphics 'ORTEPII (Johnson, 1976) in SHELXLTL/PC (Sheldrick, 1990b)'
_computing_publication_material SHELXL93
_computing_structure_refinement 'SHELXL93 (Sheldrick, 1993)'
_computing_structure_solution 'SHELXS86 (Sheldrick, 1990a)'
_diffrn_ambient_temperature 298(2)
_diffrn_measurement_device 'Enraf-Nonius CAD-4'
_diffrn_measurement_method \w-scan
_diffrn_radiation_monochromator graphite
_diffrn_radiation_source 'fine-focus sealed tube'
_diffrn_radiation_type MoK\a
_diffrn_radiation_wavelength 0.71073
_diffrn_reflns_av_R_equivalents 0.0105
_diffrn_reflns_av_sigmaI/netI 0.0173
_diffrn_reflns_limit_h_max 11
_diffrn_reflns_limit_h_min 0
_diffrn_reflns_limit_k_max 16
_diffrn_reflns_limit_k_min -16
_diffrn_reflns_limit_l_max 28
_diffrn_reflns_limit_l_min -28
_diffrn_reflns_number 12264
_diffrn_reflns_theta_max 24.97
_diffrn_reflns_theta_min 1.50
_diffrn_standards_decay_% 0
_diffrn_standards_interval_time 60
_diffrn_standards_number 3
_exptl_absorpt_coefficient_mu 0.740
_exptl_absorpt_correction_T_max 0.651
_exptl_absorpt_correction_T_min 0.614
_exptl_absorpt_correction_type '\y scans (North, Phillips & Mathews, 1968)'
_exptl_crystal_colour Colorless
_exptl_crystal_density_diffrn 1.392
_exptl_crystal_density_meas ?
_exptl_crystal_description Cube
_exptl_crystal_F_000 1416
_exptl_crystal_size_max 0.58
_exptl_crystal_size_mid 0.58
_exptl_crystal_size_min 0.58
_refine_diff_density_max 0.443
_refine_diff_density_min -0.420
_refine_ls_extinction_method none
_refine_ls_goodness_of_fit_all 1.071
_refine_ls_goodness_of_fit_obs 1.099
_refine_ls_hydrogen_treatment 'H atoms refined with riding model, U(H) = 1.5U~eq~(C)'
_refine_ls_matrix_type full
_refine_ls_number_parameters 673
_refine_ls_number_reflns 11594
_refine_ls_number_restraints 0
_refine_ls_restrained_S_all 1.074
_refine_ls_restrained_S_obs 1.099
_refine_ls_R_factor_all 0.0478
_refine_ls_R_factor_obs .0378
_refine_ls_shift/esd_max -0.003
_refine_ls_shift/esd_mean 0.000
_refine_ls_structure_factor_coef Fsqd
_refine_ls_weighting_details 'w = 1/[\s^2^(Fo^2^)+(0.0586P)^2^+1.2901P] where P=(Fo^2^+2Fc^2^)/3'
_refine_ls_weighting_scheme calc
_refine_ls_wR_factor_all 0.1009
_refine_ls_wR_factor_obs .0937
_reflns_number_observed 9658
_reflns_number_total 11596
_reflns_observed_criterion >2sigma(I)
_cod_data_source_file kh1148.cif
_cod_data_source_block I
_cod_depositor_comments
;
The following automatic conversions were performed:
'_symmetry_cell_setting' value 'Triclinic' changed to 'triclinic'
according to '/home/saulius/struct/CIF-dictionaries/cif_core.dic'
dictionary named 'cif_core.dic' version 2.4.1 from 2010-06-29.

Automatic conversion script
Id: cif_fix_enum 1527 2010-12-29 10:47:43Z saulius 

The following automatic conversions were performed:

'_symmetry_cell_setting' value 'Triclinic' changed to 'triclinic'
according to /home/saulius/struct/CIF-dictionaries/cif_core.dic
dictionary named 'cif_core.dic' version 2.4.1 from 2010-06-29.

Automatic conversion script
Id: cif_fix_values 1715 2011-07-08 13:25:40Z adriana 

The following automatic conversions were performed:

'_exptl_crystal_density_meas' value 'Not measured' was changed to '?'
- the value is perceived as not measured.

Automatic conversion script
Id: cif_fix_values 3008 2015-01-20 13:52:24Z robertas 

The following automatic conversions were performed:

'_refine_ls_weighting_scheme' value 'calc w =
1/[\s^2^(Fo^2^)+(0.0586P)^2^+1.2901P] where P=(Fo^2^+2Fc^2^)/3' was
changed to 'calc'. New tag '_refine_ls_weighting_details' was
created. The value of the new tag was set to 'w =
1/[\s^2^(Fo^2^)+(0.0586P)^2^+1.2901P] where P=(Fo^2^+2Fc^2^)/3'.

Automatic conversion script
Id: cif_fix_values 3143 2015-03-26 13:38:13Z robertas 
;
_cod_original_cell_volume 3299.5(6)
_cod_original_formula_sum 'C38 H33 O2 P2 Ag'
_cod_database_code 2006597

loop_
_symmetry_equiv_pos_as_xyz
'x, y, z'
'-x, -y, -z'

loop_
_atom_site_aniso_label
_atom_site_aniso_U_11
_atom_site_aniso_U_22
_atom_site_aniso_U_33
_atom_site_aniso_U_12
_atom_site_aniso_U_13
_atom_site_aniso_U_23
Ag1a .04390(10) .04460(10) .05340(10) .00849(9) .01026(9) .00600(10)
P1a .0429(4) .0402(4) .0425(4) .0066(3) .0040(3) .0042(3)
P2a .0419(4) .0422(4) .0523(4) .0083(3) .0096(3) .0090(3)
O1a .0410(10) .101(2) .073(2) .0130(10) -.0090(10) -.0330(10)
O2a .0450(10) .102(2) .0550(10) .0110(10) -.0020(10) -.0130(10)
C1a .040(2) .050(2) .060(2) .0060(10) .0030(10) -.0150(10)
C2a .056(2) .091(3) .069(2) .012(2) .008(2) -.026(2)
C11a .048(2) .048(2) .042(2) .0140(10) -.0010(10) -.0060(10)
C12a .050(2) .062(2) .050(2) .004(2) -.0020(10) -.0010(10)
C13a .051(2) .084(3) .064(2) .003(2) -.003(2) -.014(2)
C14a .061(2) .096(3) .084(3) .028(2) -.024(2) -.030(2)
C15a .084(3) .076(3) .088(3) .028(2) -.029(2) .002(2)
C16a .071(2) .058(2) .073(2) .015(2) -.014(2) .009(2)
C21a .053(2) .042(2) .041(2) .0090(10) -.0010(10) .0030(10)
C22a .058(2) .075(2) .057(2) .016(2) .001(2) -.014(2)
C23a .080(3) .094(3) .069(2) .020(2) .009(2) -.025(2)
C24a .101(3) .073(2) .052(2) .011(2) -.007(2) -.011(2)
C25a .079(3) .086(3) .063(2) .010(2) -.021(2) -.008(2)
C26a .059(2) .077(2) .062(2) .018(2) -.008(2) -.006(2)
C31a .049(2) .056(2) .049(2) .0010(10) -.0020(10) .0180(10)
C32a .062(2) .089(3) .061(2) .024(2) .015(2) .029(2)
C33a .068(3) .160(5) .084(3) .035(3) .026(2) .064(3)
C34a .070(3) .160(5) .093(3) -.030(3) -.014(2) .079(4)
C35a .150(5) .096(4) .094(4) -.057(3) -.025(3) .045(3)
C36a .125(4) .060(2) .078(3) -.018(2) .002(3) .017(2)
C41a .041(2) .049(2) .054(2) .0070(10) .0050(10) .0020(10)
C42a .071(2) .061(2) .057(2) .013(2) .004(2) .008(2)
C43a .089(3) .101(3) .056(2) .019(2) .005(2) .015(2)
C44a .085(3) .108(3) .058(2) .017(2) .004(2) -.015(2)
C45a .087(3) .076(3) .081(3) .011(2) .013(2) -.019(2)
C46a .073(2) .056(2) .067(2) .011(2) .012(2) -.002(2)
C51a .050(2) .044(2) .054(2) .0110(10) .0070(10) .0060(10)
C52a .052(2) .058(2) .145(4) .016(2) .010(2) .013(2)
C53a .069(3) .069(3) .178(5) .031(2) .009(3) .005(3)
C54a .108(3) .061(2) .094(3) .044(2) .013(3) .004(2)
C55a .105(3) .043(2) .091(3) .011(2) .013(2) .003(2)
C56a .065(2) .053(2) .082(2) .008(2) .009(2) .007(2)
C61a .046(2) .047(2) .053(2) .0100(10) .0080(10) .0140(10)
C62a .046(2) .064(2) .073(2) .008(2) .007(2) -.003(2)
C63a .049(2) .080(3) .100(3) .011(2) .008(2) .006(2)
C64a .054(2) .109(3) .090(3) .008(2) -.013(2) .034(3)
C65a .078(3) .157(5) .054(2) -.001(3) -.011(2) .026(3)
C66a .059(2) .125(4) .047(2) .013(2) .004(2) .015(2)
Ag1b .0535(2) .04330(10) .0632(2) .01030(10) -.00520(10) -.00490(10)
P1b .0556(5) .0379(4) .0495(4) .0068(3) .0001(3) -.0014(3)
P2b .0435(4) .0382(4) .0593(5) .0086(3) -.0097(3) -.0065(3)
O1b .076(2) .107(2) .071(2) .042(2) -.0050(10) .003(2)
O2b .060(2) .169(3) .093(2) -.014(2) -.001(2) .043(2)
C1b .064(2) .052(2) .076(3) -.003(2) -.006(2) .019(2)
C2b .085(3) .105(3) .083(3) -.012(2) -.020(2) .034(2)
C11b .064(2) .038(2) .052(2) .0050(10) .0020(10) .0030(10)
C12b .073(2) .087(3) .062(2) .003(2) .010(2) .014(2)
C13b .097(3) .093(3) .062(2) .008(2) .019(2) .016(2)
C14b .106(3) .073(3) .056(2) .008(2) .006(2) .015(2)
C15b .084(3) .094(3) .062(2) .012(2) -.010(2) .015(2)
C16b .069(2) .075(2) .059(2) .012(2) .003(2) .011(2)
C21b .057(2) .039(2) .063(2) .0070(10) .005(2) .0020(10)
C22b .098(3) .053(2) .077(2) .023(2) -.013(2) .005(2)
C23b .120(4) .066(3) .120(4) .032(3) -.026(3) .016(3)
C24b .108(4) .059(3) .152(5) .039(2) .003(3) .002(3)
C25b .148(5) .067(3) .117(4) .049(3) .009(4) -.020(3)
C26b .122(4) .059(2) .078(3) .034(2) -.009(2) -.016(2)
C31b .055(2) .049(2) .044(2) .0060(10) .0000(10) .0010(10)
C32b .065(2) .056(2) .060(2) .011(2) .003(2) .001(2)
C33b .067(2) .080(3) .077(3) .018(2) .009(2) .002(2)
C34b .061(2) .110(4) .089(3) .006(2) .015(2) -.004(3)
C35b .084(3) .078(3) .098(3) -.017(2) .015(2) -.005(2)
C36b .071(2) .055(2) .074(2) -.002(2) .011(2) -.009(2)
C41b .0400(10) .0400(10) .0380(10) .0060(10) .0010(10) -.0010(10)
C42b .043(2) .045(2) .041(2) .0110(10) .0000(10) -.0010(10)
C43b .042(2) .064(2) .041(2) .0080(10) -.0030(10) .0000(10)
C44b .053(2) .051(2) .040(2) -.0010(10) -.0040(10) -.0080(10)
C45b .063(2) .045(2) .049(2) .0130(10) .0010(10) -.0100(10)
C46b .044(2) .046(2) .046(2) .0140(10) .0000(10) -.0040(10)
C51b .043(2) .036(2) .110(3) .0040(10) -.006(2) -.009(2)
C52b .052(2) .080(3) .180(5) .019(2) -.007(3) .018(3)
C53b .053(3) .103(4) .243(8) .025(3) .011(4) .035(4)
C54b .067(3) .065(3) .295(9) .018(2) .064(4) .034(4)
C55b .107(4) .077(3) .197(6) .024(3) .080(4) .029(3)
C56b .068(2) .074(3) .117(4) .018(2) .027(2) .007(2)
C61b .063(6) .030(5) .066(6) .013(4) -.012(5) -.011(4)
C62b .101(7) .055(5) .052(4) -.004(5) -.005(5) .006(4)
C63b .096(7) .063(5) .070(6) .006(5) -.010(5) .011(4)
C64b .28(2) .075(7) .057(7) .040(10) -.050(9) -.001(5)
C65b .35(2) .078(7) .083(7) .020(10) -.120(10) -.005(6)
C66b .25(2) .053(5) .083(6) .002(7) -.091(9) -.002(4)
C61 .075(7) .070(10) .043(5) .016(6) -.028(5) -.002(5)
C62 .138(9) .055(5) .058(5) .031(6) -.030(6) -.016(4)
C63 .150(10) .077(6) .066(6) .042(7) -.033(7) .007(4)
C64 .117(8) .114(9) .053(6) .038(8) -.022(5) .009(6)
C65 .135(9) .190(10) .054(5) .096(9) -.003(5) .004(6)
C66 .115(7) .109(7) .054(4) .066(6) -.006(5) -.005(4)

loop_
_atom_site_label
_atom_site_fract_x
_atom_site_fract_y
_atom_site_fract_z
_atom_site_U_iso_or_equiv
_atom_site_thermal_displace_type
_atom_site_calc_flag
_atom_site_refinement_flags
_atom_site_occupancy
_atom_site_disorder_group
_atom_site_type_symbol
Ag1a .16989(2) .19335(2) .627336(9) .04701(8) Uani d . 1 . Ag
P1a .21633(7) .02618(5) .63705(3) .0419(2) Uani d . 1 . P
P2a .27980(7) .32480(5) .57016(3) .0451(2) Uani d . 1 . P
O1a .1083(2) .2473(2) .71840(10) .0728(7) Uani d . 1 . O
O2a -.0538(2) .2163(2) .65630(10) .0680(7) Uani d . 1 . O
C1a -.0122(3) .2391(2) .70410(10) .0510(10) Uani d . 1 . C
C2a -.1117(4) .2529(3) .7487(2) .0730(10) Uani d . 1 . C
H2a1 -.0642(4) .2703(3) .7834(2) .109 Uiso calc R 1 . H
H2a2 -.1749(4) .1926(3) .7521(2) .109 Uiso calc R 1 . H
H2a3 -.1591(4) .3047(3) .7391(2) .109 Uiso calc R 1 . H
C11a .3849(2) .02500(10) .66520(10) .0460(10) Uani d G 1 . C
C12a .4880(2) .09890(10) .64900(10) .0550(10) Uani d G 1 . C
H12a .4684(3) .1495(2) .62760(10) .082 Uiso calc R 1 . H
C13a .6206(2) .0972(2) .66490(10) .0680(10) Uani d G 1 . C
H13a .6896(2) .1467(2) .65410(10) .102 Uiso calc R 1 . H
C14a .6500(2) .0217(2) .69700(10) .0800(10) Uani d G 1 . C
H14a .7387(2) .0205(3) .70760(10) .119 Uiso calc R 1 . H
C15a .5469(2) -.0522(2) .71310(10) .0810(10) Uani d G 1 . C
H15a .5666(3) -.1028(2) .73450(10) .122 Uiso calc R 1 . H
C16a .4143(2) -.05050(10) .69720(10) .0670(10) Uani d G 1 . C
H16a .3453(3) -.1000(2) .70800(10) .101 Uiso calc R 1 . H
C21a .2117(2) -.0455(2) .57150(10) .0450(10) Uani d G 1 . C
C22a .3274(2) -.0671(2) .54690(10) .0630(10) Uani d G 1 . C
H22a .4106(2) -.0491(3) .56490(10) .095 Uiso calc R 1 . H
C23a .3189(2) -.1156(2) .49520(10) .0810(10) Uani d G 1 . C
H23a .3964(3) -.1301(3) .47870(10) .122 Uiso calc R 1 . H
C24a .1946(3) -.1426(2) .46820(10) .0760(10) Uani d G 1 . C
H24a .1889(4) -.1751(3) .43360(10) .115 Uiso calc R 1 . H
C25a .0788(2) -.1210(2) .49290(10) .0770(10) Uani d G 1 . C
H25a -.0043(2) -.1390(3) .47480(10) .115 Uiso calc R 1 . H
C26a .0874(2) -.0725(2) .54450(10) .0650(10) Uani d G 1 . C
H26a .0099(2) -.0580(3) .56110(10) .098 Uiso calc R 1 . H
C31a .1025(2) -.0534(2) .68040(10) .0520(10) Uani d G 1 . C
C32a .0424(3) -.0087(2) .72350(10) .0690(10) Uani d G 1 . C
H32a .0641(4) .0592(2) .73010(10) .103 Uiso calc R 1 . H
C33a -.0500(3) -.0655(3) .75680(10) .100(2) Uani d G 1 . C
H33a -.0902(4) -.0356(3) .78560(10) .151 Uiso calc R 1 . H
C34a -.0824(3) -.1671(3) .74690(10) .112(2) Uani d G 1 . C
H34a -.1443(3) -.2051(3) .7692(2) .168 Uiso calc R 1 . H
C35a -.0224(3) -.2118(2) .70380(10) .122(2) Uani d G 1 . C
H35a -.0441(5) -.2797(2) .6972(2) .183 Uiso calc R 1 . H
C36a .0701(3) -.1550(2) .67060(10) .0920(10) Uani d G 1 . C
H36a .1103(4) -.1849(2) .64170(10) .137 Uiso calc R 1 . H
C41a .2914(2) .29180(10) .49670(10) .0480(10) Uani d G 1 . C
C42a .3012(2) .36090(10) .45570(10) .0630(10) Uani d G 1 . C
H42a .2998(4) .42670(10) .46510(10) .094 Uiso calc R 1 . H
C43a .3133(3) .3315(2) .40070(10) .0820(10) Uani d G 1 . C
H43a .3200(4) .3777(2) .37320(10) .122 Uiso calc R 1 . H
C44a .3155(3) .2331(2) .38660(10) .0840(10) Uani d G 1 . C
H44a .3236(4) .2134(3) .34980(10) .126 Uiso calc R 1 . H
C45a .3056(3) .16400(10) .42760(10) .0820(10) Uani d G 1 . C
H45a .3071(4) .0982(2) .41820(10) .124 Uiso calc R 1 . H
C46a .2935(2) .19340(10) .48270(10) .0650(10) Uani d G 1 . C
H46a .2869(4) .1472(2) .51010(10) .098 Uiso calc R 1 . H
C51a .2199(2) .44230(10) .57280(10) .0490(10) Uani d G 1 . C
C52a .0814(2) .43900(10) .57510(10) .0840(10) Uani d G 1 . C
H52a .0235(2) .3785(2) .5765(2) .126 Uiso calc R 1 . H
C53a .0294(2) .5260(2) .5753(2) .103(2) Uani d G 1 . C
H53a -.0632(2) .5238(3) .5769(2) .155 Uiso calc R 1 . H
C54a .1159(3) .61630(10) .57320(10) .0840(10) Uani d G 1 . C
H54a .0812(4) .6745(2) .5734(2) .126 Uiso calc R 1 . H
C55a .2544(3) .61960(10) .57090(10) .0800(10) Uani d G 1 . C
H55a .3123(3) .68000(10) .5695(2) .119 Uiso calc R 1 . H
C56a .3064(2) .5326(2) .57070(10) .0670(10) Uani d G 1 . C
H56a .3990(2) .5348(2) .5692(2) .100 Uiso calc R 1 . H
C61a .4542(2) .3584(2) .59390(10) .0480(10) Uani d G 1 . C
C62a .5627(2) .3480(2) .56060(10) .0620(10) Uani d G 1 . C
H62a .5481(3) .3287(3) .52340(10) .092 Uiso calc R 1 . H
C63a .6930(2) .3665(2) .58280(10) .0760(10) Uani d G 1 . C
H63a .7655(2) .3595(3) .56050(10) .114 Uiso calc R 1 . H
C64a .7148(2) .3954(2) .63830(10) .0850(10) Uani d G 1 . C
H64a .8019(2) .4077(3) .65320(10) .127 Uiso calc R 1 . H
C65a .6063(2) .4058(2) .67170(10) .098(2) Uani d G 1 . C
H65a .6209(3) .4251(3) .70880(10) .148 Uiso calc R 1 . H
C66a .4760(2) .3873(2) .64950(10) .0770(10) Uani d G 1 . C
H66a .4034(3) .3943(3) .67180(10) .116 Uiso calc R 1 . H
Ag1b -.34103(2) -.32965(2) .869680(10) .05333(8) Uani d . 1 . Ag
P1b -.20308(8) -.19418(5) .92201(3) .0479(2) Uani d . 1 . P
P2b -.31143(8) -.50289(5) .87306(3) .0471(2) Uani d . 1 . P
O1b -.5480(3) -.3226(2) .82300(10) .0820(8) Uani d . 1 . O
O2b -.3793(3) -.3116(3) .76810(10) .1100(10) Uani d . 1 . O
C1b -.4994(4) -.3182(3) .7762(2) .0650(10) Uani d . 1 . C
C2b -.5956(4) -.3272(4) .7265(2) .0940(10) Uani d . 1 . C
H2b1 -.6864(4) -.3318(4) .7391(2) .141 Uiso calc R 1 . H
H2b2 -.5881(4) -.3853(4) .7045(2) .141 Uiso calc R 1 . H
H2b3 -.5730(4) -.2700(4) .7046(2) .141 Uiso calc R 1 . H
C11b -.1770(2) -.2099(2) .99620(10) .0520(10) Uani d G 1 . C
C12b -.2912(2) -.2356(2) 1.02780(10) .0750(10) Uani d G 1 . C
H12b -.3764(2) -.2454(3) 1.01110(10) .112 Uiso calc R 1 . H
C13b -.2782(2) -.2465(2) 1.08450(10) .0850(10) Uani d G 1 . C
H13b -.3546(3) -.2637(3) 1.10570(10) .127 Uiso calc R 1 . H
C14b -.1509(3) -.2318(2) 1.10950(10) .0790(10) Uani d G 1 . C
H14b -.1422(4) -.2392(3) 1.14740(10) .119 Uiso calc R 1 . H
C15b -.0367(2) -.2062(2) 1.07780(10) .0800(10) Uani d G 1 . C
H15b .0485(2) -.1964(3) 1.09460(10) .121 Uiso calc R 1 . H
C16b -.0497(2) -.1953(2) 1.02120(10) .0680(10) Uani d G 1 . C
H16b .0267(2) -.1781(3) 1.00000(10) .101 Uiso calc R 1 . H
C21b -.2736(2) -.08140(10) .92070(10) .0530(10) Uani d G 1 . C
C22b -.3400(3) -.0641(2) .87230(10) .0750(10) Uani d G 1 . C
H22b -.3432(4) -.1077(2) .84180(10) .112 Uiso calc R 1 . H
C23b -.4016(3) .0183(2) .86940(10) .100(2) Uani d G 1 . C
H23b -.4460(5) .0298(3) .83700(10) .150 Uiso calc R 1 . H
C24b -.3968(3) .0834(2) .9150(2) .103(2) Uani d G 1 . C
H24b -.4381(5) .1385(2) .9131(2) .155 Uiso calc R 1 . H
C25b -.3305(4) .0661(2) .96340(10) .108(2) Uani d G 1 . C
H25b -.3273(5) .1097(3) .9939(2) .162 Uiso calc R 1 . H
C26b -.2688(3) -.0163(2) .96630(10) .0850(10) Uani d G 1 . C
H26b -.2244(4) -.0278(3) .99870(10) .127 Uiso calc R 1 . H
C31b -.0327(2) -.16260(10) .89590(10) .0500(10) Uani d G 1 . C
C32b .0267(2) -.23940(10) .87480(10) .0600(10) Uani d G 1 . C
H32b -.0218(3) -.30360(10) .8731(2) .090 Uiso calc R 1 . H
C33b .1585(2) -.2204(2) .85630(10) .0740(10) Uani d G 1 . C
H33b .1982(3) -.2719(2) .8421(2) .111 Uiso calc R 1 . H
C34b .2308(2) -.1246(2) .85890(10) .0880(10) Uani d G 1 . C
H34b .3190(2) -.1119(3) .8465(2) .132 Uiso calc R 1 . H
C35b .1715(2) -.0477(2) .88000(10) .0910(10) Uani d G 1 . C
H35b .2199(3) .0164(2) .8817(2) .136 Uiso calc R 1 . H
C36b .0397(2) -.06670(10) .89850(10) .0690(10) Uani d G 1 . C
H36b -.0001(3) -.0153(2) .9126(2) .103 Uiso calc R 1 . H
C41b -.4237(2) -.59960(10) .83340(10) .0400(10) Uani d G 1 . C
C42b -.5480(2) -.58050(10) .81580(10) .0430(10) Uani d G 1 . C
H42b -.5721(2) -.51970(10) .82440(10) .064 Uiso calc R 1 . H
C43b -.63640(10) -.65230(10) .78540(10) .0490(10) Uani d G 1 . C
H43b -.7196(2) -.6396(2) .77360(10) .074 Uiso calc R 1 . H
C44b -.6003(2) -.74330(10) .77260(10) .0500(10) Uani d G 1 . C
H44b -.6594(2) -.7913(2) .75220(10) .074 Uiso calc R 1 . H
C45b -.4760(2) -.76240(10) .79010(10) .0520(10) Uani d G 1 . C
H45b -.4519(3) -.82320(10) .78160(10) .078 Uiso calc R 1 . H
C46b -.38770(10) -.69050(10) .82050(10) .0450(10) Uani d G 1 . C
H46b -.3045(2) -.7033(2) .83230(10) .067 Uiso calc R 1 . H
C51b -.1492(2) -.5056(2) .84110(10) .0640(10) Uani d G 1 . C
C52b -.0407(3) -.5341(2) .86820(10) .103(2) Uani d G 1 . C
H52b -.0502(4) -.5567(3) .90400(10) .154 Uiso calc R 1 . H
C53b .0820(2) -.5288(3) .8418(2) .131(2) Uani d G 1 . C
H53b .1546(3) -.5479(4) .8599(2) .197 Uiso calc R 1 . H
C54b .0962(2) -.4951(2) .7883(2) .141(3) Uani d G 1 . C
H54b .1784(3) -.4915(3) .7706(2) .211 Uiso calc R 1 . H
C55b -.0123(3) -.4666(2) .76120(10) .125(2) Uani d G 1 . C
H55b -.0027(5) -.4440(3) .72540(10) .187 Uiso calc R 1 . H
C56b -.1350(3) -.4719(2) .78760(10) .0850(10) Uani d G 1 . C
H56b -.2076(3) -.4528(3) .7694(2) .128 Uiso calc R 1 . H
C61b -.2952(7) -.5464(4) .9390(2) .053(3) Uani d PG .50 1 C
C62b -.3560(10) -.6385(4) .9564(3) .071(2) Uani d PG .50 1 C
H62b -.4010(10) -.6854(6) .9309(3) .107 Uiso calc PR .50 1 H
C63b -.3500(10) -.6605(4) 1.0119(3) .077(3) Uani d PG .50 1 C
H63b -.3900(10) -.7221(5) 1.0236(4) .116 Uiso calc PR .50 1 H
C64b -.2820(10) -.5904(5) 1.0500(2) .135(8) Uani d PG .50 1 C
H64b -.2780(10) -.6051(7) 1.0872(2) .203 Uiso calc PR .50 1 H
C65b -.2210(10) -.4983(5) 1.0326(2) .174(8) Uani d PG .50 1 C
H65b -.176(2) -.4514(6) 1.0582(3) .260 Uiso calc PR .50 1 H
C66b -.2280(10) -.4763(4) .9771(3) .134(5) Uani d PG .50 1 C
H66b -.1870(10) -.4146(4) .9655(4) .201 Uiso calc PR .50 1 H
C61 -.3139(7) -.5539(5) .9457(2) .064(4) Uani d PG .50 2 C
C62 -.2710(10) -.6416(5) .9574(2) .083(3) Uani d PG .50 2 C
H62 -.2370(10) -.6776(7) .9294(3) .124 Uiso calc PR .50 2 H
C63 -.2790(10) -.6754(5) 1.0109(3) .096(4) Uani d PG .50 2 C
H63 -.2500(10) -.7341(6) 1.0188(4) .145 Uiso calc PR .50 2 H
C64 -.3300(10) -.6216(6) 1.0528(2) .093(4) Uani d PG .50 2 C
H64 -.3360(10) -.6443(8) 1.0886(3) .139 Uiso calc PR .50 2 H
C65 -.3730(10) -.5339(6) 1.0411(2) .118(4) Uani d PG .50 2 C
H65 -.4070(10) -.4979(8) 1.0691(3) .177 Uiso calc PR .50 2 H
C66 -.3650(10) -.5001(5) .9875(2) .087(3) Uani d PG .50 2 C
H66 -.3940(10) -.4414(6) .9797(3) .131 Uiso calc PR .50 2 H

loop_
_atom_type_symbol
_atom_type_description
_atom_type_scat_dispersion_real
_atom_type_scat_dispersion_imag
_atom_type_scat_source
C C 0.0033 0.0016 'International Tables Vol C Tables 4.2.6.8 and 6.1.1.4'
H H 0.0000 0.0000 'International Tables Vol C Tables 4.2.6.8 and 6.1.1.4'
O O 0.0106 0.0060 'International Tables Vol C Tables 4.2.6.8 and 6.1.1.4'
P P 0.1023 0.0942 'International Tables Vol C Tables 4.2.6.8 and 6.1.1.4'
Ag Ag -0.8971 1.1015 'International Tables Vol C Tables 4.2.6.8 and 6.1.1.4'

loop_
_geom_angle_atom_site_label_1
_geom_angle_atom_site_label_2
_geom_angle_atom_site_label_3
_geom_angle
_geom_angle_publ_flag
P1a Ag1a P2a 129.62(3) yes
P1a Ag1a O1a 106.03(7) yes
P1a Ag1a O2a 114.83(7) yes
P2a Ag1a O1a 114.83(7) yes
P2a Ag1a O2a 112.87(7) yes
O1a Ag1a O2a 53.33(7) yes
C11a P1a C31a 105.40(10) no
C11a P1a C21a 103.60(10) no
C21a P1a C31a 103.50(10) no
C11a P1a Ag1a 112.81(7) yes
C21a P1a Ag1a 114.10(8) yes
C31a P1a Ag1a 116.09(8) yes
C41a P2a C51a 105.80(10) no
C41a P2a C61a 104.30(10) no
C51a P2a C61a 103.30(10) no
C41a P2a Ag1a 115.72(7) yes
C51a P2a Ag1a 118.46(8) yes
C61a P2a Ag1a 107.72(8) yes
C1a O1a Ag1a 92.1(2) no
C1a O2a Ag1a 91.3(2) no
O2a C1a O1a 123.1(3) no
O2a C1a C2a 119.4(3) no
O1a C1a C2a 117.4(3) no
C12a C11a C16a 120.0 no
C12a C11a P1a 117.10(10) no
C16a C11a P1a 122.60(10) no
C13a C12a C11a 120.0 no
C12a C13a C14a 120.0 no
C15a C14a C13a 120.0 no
C16a C15a C14a 120.0 no
C15a C16a C11a 120.0 no
C22a C21a C26a 120.0 no
C22a C21a P1a 122.50(10) no
C26a C21a P1a 117.30(10) no
C21a C22a C23a 120.0 no
C24a C23a C22a 120.0 no
C25a C24a C23a 120.0 no
C26a C25a C24a 120.0 no
C25a C26a C21a 120.0 no
C32a C31a C36a 120.0 no
C32a C31a P1a 117.40(10) no
C36a C31a P1a 122.60(10) no
C33a C32a C31a 120.0 no
C34a C33a C32a 120.0 no
C35a C34a C33a 120.0 no
C34a C35a C36a 120.0 no
C35a C36a C31a 120.0 no
C42a C41a C46a 120.0 no
C42a C41a P2a 122.80(10) no
C46a C41a P2a 117.20(10) no
C43a C42a C41a 120.0 no
C42a C43a C44a 120.0 no
C45a C44a C43a 120.0 no
C46a C45a C44a 120.0 no
C45a C46a C41a 120.0 no
C52a C51a C56a 120.0 no
C52a C51a P2a 117.40(10) no
C56a C51a P2a 122.60(10) no
C51a C52a C53a 120.0 no
C54a C53a C52a 120.0 no
C53a C54a C55a 120.0 no
C54a C55a C56a 120.0 no
C55a C56a C51a 120.0 no
C62a C61a C66a 120.0 no
C62a C61a P2a 122.90(10) no
C66a C61a P2a 116.80(10) no
C63a C62a C61a 120.0 no
C62a C63a C64a 120.0 no
C65a C64a C63a 120.0 no
C66a C65a C64a 120.0 no
C65a C66a C61a 120.0 no
P1b Ag1b P2b 124.13(3) yes
P1b Ag1b O1b 125.61(8) yes
P1b Ag1b O2b 118.59(9) yes
P2b Ag1b O1b 109.18(8) yes
P2b Ag1b O2b 102.00(10) yes
O1b Ag1b O2b 52.30(10) yes
C11b P1b C21b 103.20(10) no
C11b P1b C31b 103.80(10) no
C21b P1b C31b 105.90(10) no
C21b P1b Ag1b 112.19(8) yes
C31b P1b Ag1b 113.11(7) yes
C11b P1b Ag1b 117.44(8) yes
C41b P2b C61b 106.9(2) no
C41b P2b C51b 102.30(10) no
C51b P2b C61b 104.8(3) no
C51b P2b C61 110.5(2) no
C41b P2b C61 103.0(2) no
C41b P2b Ag1b 120.57(6) yes
C51b P2b Ag1b 104.76(8) yes
C61b P2b Ag1b 115.5(2) yes
C61 P2b Ag1b 115.0(2) yes
C1b O1b Ag1b 95.1(2) no
C1b O2b Ag1b 89.4(2) no
O2b C1b O1b 123.0(4) no
O2b C1b C2b 118.7(4) no
O1b C1b C2b 118.2(4) no
C12b C11b C16b 120.0 no
C12b C11b P1b 117.30(10) no
C16b C11b P1b 122.70(10) no
C11b C12b C13b 120.0 no
C14b C13b C12b 120.0 no
C13b C14b C15b 120.0 no
C16b C15b C14b 120.0 no
C15b C16b C11b 120.0 no
C22b C21b C26b 120.0 no
C22b C21b P1b 117.00(10) no
C26b C21b P1b 122.90(10) no
C21b C22b C23b 120.0 no
C22b C23b C24b 120.0 no
C25b C24b C23b 120.0 no
C24b C25b C26b 120.0 no
C25b C26b C21b 120.0 no
C32b C31b C36b 120.0 no
C32b C31b P1b 117.40(10) no
C36b C31b P1b 122.60(10) no
C31b C32b C33b 120.0 no
C32b C33b C34b 120.0 no
C35b C34b C33b 120.0 no
C34b C35b C36b 120.0 no
C35b C36b C31b 120.0 no
C42b C41b C46b 120.0 no
C42b C41b P2b 118.30(9) no
C46b C41b P2b 121.70(9) no
C43b C42b C41b 120.0 no
C42b C43b C44b 120.0 no
C45b C44b C43b 120.0 no
C44b C45b C46b 120.0 no
C45b C46b C41b 120.0 no
C52b C51b C56b 120.0 no
C52b C51b P2b 123.7(2) no
C56b C51b P2b 116.2(2) no
C53b C52b C51b 120.0 no
C54b C53b C52b 120.0 no
C53b C54b C55b 120.0 no
C56b C55b C54b 120.0 no
C55b C56b C51b 120.0 no
C62b C61b C66b 120.0 no
C62b C61b P2b 125.2(4) no
C66b C61b P2b 114.3(3) no
C61b C62b C63b 120.0 no
C64b C63b C62b 120.0 no
C63b C64b C65b 120.0 no
C66b C65b C64b 120.0 no
C65b C66b C61b 120.0 no
C62 C61 C66 120.0 no
C62 C61 P2b 123.3(3) no
C66 C61 P2b 116.7(3) no
C61 C62 C63 120.0 no
C64 C63 C62 120.0 no
C63 C64 C65 120.0 no
C66 C65 C64 120.0 no
C65 C66 C61 120.0 no

loop_
_geom_bond_atom_site_label_1
_geom_bond_atom_site_label_2
_geom_bond_site_symmetry_2
_geom_bond_distance
_geom_bond_publ_flag
Ag1a P1a . 2.4483(8) yes
Ag1a P2a . 2.4332(8) yes
Ag1a O1a . 2.420(2) yes
Ag1a O2a . 2.438(2) yes
P1a C11a . 1.825(2) no
P1a C21a . 1.832(2) no
P1a C31a . 1.811(2) no
P2a C41a . 1.827(2) no
P2a C51a . 1.824(2) no
P2a C61a . 1.818(2) no
O1a C1a . 1.243(4) no
O2a C1a . 1.236(4) no
C1a C2a . 1.511(4) no
C11a C12a . 1.39 no
C11a C16a . 1.39 no
C12a C13a . 1.39 no
C13a C14a . 1.39 no
C14a C15a . 1.39 no
C15a C16a . 1.39 no
C21a C22a . 1.39 no
C21a C26a . 1.39 no
C22a C23a . 1.39 no
C23a C24a . 1.39 no
C24a C25a . 1.39 no
C25a C26a . 1.39 no
C31a C32a . 1.39 no
C31a C36a . 1.39 no
C32a C33a . 1.39 no
C33a C34a . 1.39 no
C34a C35a . 1.39 no
C35a C36a . 1.39 no
C41a C42a . 1.39 no
C41a C46a . 1.39 no
C42a C43a . 1.39 no
C43a C44a . 1.39 no
C44a C45a . 1.39 no
C45a C46a . 1.39 no
C51a C52a . 1.39 no
C51a C56a . 1.39 no
C52a C53a . 1.39 no
C53a C54a . 1.39 no
C54a C55a . 1.39 no
C55a C56a . 1.39 no
C61a C62a . 1.39 no
C61a C66a . 1.39 no
C62a C63a . 1.39 no
C63a C64a . 1.39 no
C64a C65a . 1.39 no
C65a C66a . 1.39 no
Ag1b P1b . 2.4264(8) yes
Ag1b P2b . 2.4608(8) yes
Ag1b O1b . 2.379(3) yes
Ag1b O2b . 2.510(3) yes
P1b C11b . 1.835(2) no
P1b C21b . 1.820(2) no
P1b C31b . 1.821(2) no
P2b C41b . 1.8240(10) no
P2b C51b . 1.822(2) no
P2b C61b . 1.737(5) no
P2b C61 . 1.912(5) no
O1b C1b . 1.237(4) no
O2b C1b . 1.216(5) no
C1b C2b . 1.521(5) no
C11b C12b . 1.39 no
C11b C16b . 1.39 no
C12b C13b . 1.39 no
C13b C14b . 1.39 no
C14b C15b . 1.39 no
C15b C16b . 1.39 no
C21b C22b . 1.39 no
C21b C26b . 1.39 no
C22b C23b . 1.39 no
C23b C24b . 1.39 no
C24b C25b . 1.39 no
C25b C26b . 1.39 no
C31b C32b . 1.39 no
C31b C36b . 1.39 no
C32b C33b . 1.39 no
C33b C34b . 1.39 no
C34b C35b . 1.39 no
C35b C36b . 1.39 no
C41b C42b . 1.39 no
C41b C46b . 1.39 no
C42b C43b . 1.39 no
C43b C44b . 1.39 no
C44b C45b . 1.39 no
C45b C46b . 1.39 no
C51b C52b . 1.39 no
C51b C56b . 1.39 no
C52b C53b . 1.39 no
C53b C54b . 1.39 no
C54b C55b . 1.39 no
C55b C56b . 1.39 no
C61b C62b . 1.39 no
C61b C66b . 1.39 no
C62b C63b . 1.39 no
C63b C64b . 1.39 no
C64b C65b . 1.39 no
C65b C66b . 1.39 no
C61 C62 . 1.39 no
C61 C66 . 1.39 no
C62 C63 . 1.39 no
C63 C64 . 1.39 no
C64 C65 . 1.39 no
C65 C66 . 1.39 no
